data_7128379
loop_
_publ_author_name
'Bonanno, Nico M.'
'Watts, Zackery'
'Mauws, Cole'
'Patrick, Brian O.'
'Wiebe, Christopher R.'
'Shibano, Yuki'
'Sugisaki, Kenji'
'Matsuoka, Hideto'
'Shiomi, Daisuke'
'Sato, Kazunobu'
'Takui, Takeji'
'Lemaire, Martin T.'

_publ_section_title
;
 Valence tautomerism in a [2 \\times 2] Co<sub>4</sub> grid complex
 containing a ditopic arylazo ligand.
;
_journal_issue 50
_journal_name_full 'Chemical communications (Cambridge, England)'
_journal_page_first 6213
_journal_page_last 6216
_journal_paper_doi 10.1039/d1cc01991k
_journal_volume 57
_journal_year 2021
_chemical_formula_moiety 'C38 H48 Co N6 O2, 0.99(Cl O4), C2 H6 O'
_chemical_formula_sum 'C40 H54 Cl0.99 Co N6 O6.97'
_chemical_formula_weight 824.40
_space_group_crystal_system monoclinic
_space_group_IT_number 15
_space_group_name_Hall '-C 2yc'
_space_group_name_H-M_alt 'C 1 2/c 1'
_atom_sites_solution_hydrogens geom
_atom_sites_solution_primary dual
_audit_creation_date 2018-11-16
_audit_creation_method
;
Olex2 1.2
(compiled 2018.05.29 svn.r3508 for OlexSys, GUI svn.r5506)
;
_audit_update_record
;
2019-06-11 deposited with the CCDC.	2021-05-24 downloaded from the CCDC.
;
_cell_angle_alpha 90
_cell_angle_beta 106.546(5)
_cell_angle_gamma 90
_cell_formula_units_Z 8
_cell_length_a 25.049(2)
_cell_length_b 10.4508(9)
_cell_length_c 36.994(3)
_cell_measurement_reflns_used 9870
_cell_measurement_temperature 100(2)
_cell_measurement_theta_max 26.36
_cell_measurement_theta_min 2.95
_cell_volume 9283.4(13)
_computing_cell_refinement 'SAINT V8.38A (?, 2016)'
_computing_data_reduction 'SAINT V8.38A (?, 2016)'
_computing_molecular_graphics 'Olex2 (Dolomanov et al., 2009)'
_computing_publication_material 'Olex2 (Dolomanov et al., 2009)'
_computing_structure_refinement 'XL (Sheldrick, 2008)'
_computing_structure_solution 'XT (Sheldrick, 2015)'
_diffrn_ambient_temperature 100(2)
_diffrn_detector 'Bruker APEX2 area detector'
_diffrn_detector_area_resol_mean 7.9
_diffrn_detector_type 'CCD area detector'
_diffrn_measured_fraction_theta_full 0.967
_diffrn_measured_fraction_theta_max 0.961
_diffrn_measurement_device 'Bruker-Nonius Kappa diffractometer'
_diffrn_measurement_device_type 'Bruker APEX II area detector'
_diffrn_measurement_method '\w and \f scans'
_diffrn_radiation_monochromator 'mirror optics'
_diffrn_radiation_probe x-ray
_diffrn_radiation_type MoK\a
_diffrn_radiation_wavelength 0.71073
_diffrn_reflns_av_unetI/netI 0.0456
_diffrn_reflns_Laue_measured_fraction_full 0.967
_diffrn_reflns_Laue_measured_fraction_max 0.961
_diffrn_reflns_limit_h_max 30
_diffrn_reflns_limit_h_min -31
_diffrn_reflns_limit_k_max 13
_diffrn_reflns_limit_k_min 0
_diffrn_reflns_limit_l_max 46
_diffrn_reflns_limit_l_min 0
_diffrn_reflns_number 9241
_diffrn_reflns_point_group_measured_fraction_full 0.967
_diffrn_reflns_point_group_measured_fraction_max 0.961
_diffrn_reflns_theta_full 25.000
_diffrn_reflns_theta_max 26.413
_diffrn_reflns_theta_min 2.125
_diffrn_source 'microfocus sealed X-ray tube'
_diffrn_source_type 'Incoatec I\ms'
_diffrn_standards_number 0
_exptl_absorpt_coefficient_mu 0.476
_exptl_absorpt_correction_T_max 0.953
_exptl_absorpt_correction_T_min 0.823
_exptl_absorpt_correction_type multi-scan
_exptl_absorpt_process_details
;
 TWINABS-2012/1 (Bruker,2012) was used for absorption correction.

Final HKLF 4 output contains 85570 reflections, Rint = 0.0817
 (42756 with I > 3sig(I), Rint = 0.0707)
;
_exptl_crystal_colour black
_exptl_crystal_colour_primary black
_exptl_crystal_density_diffrn 1.180
_exptl_crystal_description rod
_exptl_crystal_F_000 3485
_exptl_crystal_recrystallization_method
'The material was recrystallised from a mixture of ethanol and hexanes  by slow evaporation'
_exptl_crystal_size_max 0.26
_exptl_crystal_size_mid 0.13
_exptl_crystal_size_min 0.10
_refine_diff_density_max 0.978
_refine_diff_density_min -0.461
_refine_diff_density_rms 0.088
_refine_ls_extinction_method none
_refine_ls_goodness_of_fit_ref 1.112
_refine_ls_hydrogen_treatment constr
_refine_ls_matrix_type full
_refine_ls_number_parameters 602
_refine_ls_number_reflns 9241
_refine_ls_number_restraints 689
_refine_ls_restrained_S_all 1.086
_refine_ls_R_factor_all 0.0835
_refine_ls_R_factor_gt 0.0772
_refine_ls_shift/su_max 0.000
_refine_ls_shift/su_mean 0.000
_refine_ls_structure_factor_coef Fsqd
_refine_ls_weighting_details 'w=1/[\s^2^(Fo^2^)+94.2009P] where P=(Fo^2^+2Fc^2^)/3'
_refine_ls_weighting_scheme calc
_refine_ls_wR_factor_gt 0.1786
_refine_ls_wR_factor_ref 0.1812
_reflns_Friedel_coverage 0.000
_reflns_number_gt 8391
_reflns_number_total 9241
_reflns_threshold_expression 'I > 2\s(I)'
_cod_data_source_file d1cc01991k2.cif
_cod_data_source_block ml023_sq
_cod_depositor_comments
;
The following automatic conversions were performed:

data item '_diffrn_radiation_probe' value 'X-ray' was changed to
'x-ray' in accordance with the
/home/data/users/saulius/crontab/automatic-downloads/rss-feeds/RSC/lib/dictionaries/cif_core.dic
dictionary named 'cif_core.dic' version 2.4.2 last updated on
2011-04-26.

Automatic conversion script
Id: cif_fix_values 7556 2019-12-06 15:28:31Z antanas 

 Adding full bibliography for 7128379--7128380.cif.
;
_cod_original_cell_volume 9283.3(15)
_cod_database_code 7128379
_shelx_shelxl_version_number 2017/1
_shelx_space_group_comment
;
The symmetry employed for this shelxl refinement is uniquely defined
by the following loop, which should always be used as a source of
symmetry information in preference to the above space-group names.
They are only intended as comments.
;
_shelx_estimated_absorpt_t_max 0.954
_shelx_estimated_absorpt_t_min 0.886
_olex2_refinement_description
;
1. Twinned data refinement
 Scales: 0.6527(17)
 0.3473(17)
2. Fixed Uiso
 At 1.2 times of:
  All C(H) groups, All C(H,H) groups
 At 1.5 times of:
  All C(H,H,H) groups, All C(H,H,H,H,H,H) groups, All O(H) groups
3. Restrained distances
 Cl1A-O6A \\sim Cl1A-O4A \\sim Cl1A-O5A \\sim Cl1A-O3A
 with sigma of 0.01
 O3A-O4A \\sim O3A-O5A \\sim O3A-O6A \\sim O4A-O5A \\sim O4A-O6A \\sim O5A-O6A
 with sigma of 0.01
 Cl1B-O6B \\sim Cl1B-O4B \\sim Cl1B-O5B \\sim Cl1B-O3B
 with sigma of 0.01
 O3B-O4B \\sim O3B-O5B \\sim O3B-O6B \\sim O4B-O5B \\sim O4B-O6B \\sim O5B-O6B
 with sigma of 0.01
 O7-C40 \\sim O7A-C40A
 with sigma of 0.01
 C40-C39 \\sim C40A-C39
 with sigma of 0.01
4. Uiso/Uaniso restraints and constraints
Cl1 \\sim O3 \\sim O4 \\sim O5 \\sim O6 \\sim Cl1A \\sim O3A \\sim Cl1B \\sim
O3B \\sim O4B \\sim O5B \\sim O6B \\sim O4A \\sim O5A \\sim O6A: within 2A with
sigma of 0.04 and sigma for terminal atoms of 0.08
C39 \\sim O7 \\sim H7 \\sim C40 \\sim H40A \\sim H40B \\sim C40A \\sim H40C
\\sim H40D \\sim O7A \\sim H7A: within 2A with sigma of 0.04 and sigma for
terminal atoms of 0.08
Uanis(Cl1A) = Uanis(Cl1B)
Uanis(O6A) = Uanis(O6B)
5. Rigid body (RIGU) restrains
 Cl1, O3, O4, O5, O6, Cl1A, O3A, Cl1B, O3B, O4B, O5B, O6B, O4A, O5A, O6A
 with sigma for 1-2 distances of 0.004 and sigma for 1-3 distances of 0.004
 C39, O7, H7, C40, H40A, H40B, C40A, H40C, H40D, O7A, H7A
 with sigma for 1-2 distances of 0.004 and sigma for 1-3 distances of 0.004
6. Others
 2*[Sof(Co1)+Sof(O1)+Sof(O2)+Sof(N1)+Sof(N2)+Sof(N3)+Sof(N4)+Sof(N5)+Sof(N6)+
 Sof(C1)+Sof(C2)+Sof(C3)+Sof(H3)+Sof(C4)+Sof(C5)+Sof(H5)+Sof(C6)+Sof(C7)+
 Sof(C8)+Sof(H8A)+Sof(H8B)+Sof(H8C)+Sof(C9)+Sof(H9A)+Sof(H9B)+Sof(H9C)+Sof(C10)+
 Sof(H10A)+Sof(H10B)+Sof(H10C)+Sof(C11)+Sof(C12)+Sof(H12A)+Sof(H12B)+Sof(H12C)+
 Sof(C13)+Sof(H13A)+Sof(H13B)+Sof(H13C)+Sof(C14)+Sof(H14A)+Sof(H14B)+Sof(H14C)+
 Sof(C15)+Sof(C16)+Sof(H16)+Sof(C17)+Sof(H17)+Sof(C18)+Sof(H18)+Sof(C19)+
 Sof(H19)+Sof(C20)+Sof(C21)+Sof(C22)+Sof(C23)+Sof(H23)+Sof(C24)+Sof(C25)+
 Sof(H25)+Sof(C26)+Sof(C27)+Sof(H27A)+Sof(H27B)+Sof(H27C)+Sof(C28)+Sof(H28A)+
 Sof(H28B)+Sof(H28C)+Sof(C29)+Sof(H29A)+Sof(H29B)+Sof(H29C)+Sof(C30)+Sof(C31)+
 Sof(H31A)+Sof(H31B)+Sof(H31C)+Sof(C32)+Sof(H32A)+Sof(H32B)+Sof(H32C)+Sof(C33)+
 Sof(H33A)+Sof(H33B)+Sof(H33C)+Sof(C34)+Sof(C35)+Sof(H35)+Sof(C36)+Sof(H36)+
 Sof(C37)+Sof(H37)+Sof(C38)+Sof(H38)+Sof(C39)+Sof(Q1)+Sof(Q2)+Sof(Q3)+Sof(Q4)+
 Sof(Q5)+Sof(Q6)+Sof(Q7)+Sof(Q8)+Sof(Q9)+Sof(Q10)]+3*[Sof(Co1)+Sof(O1)+Sof(O2)+
 Sof(N1)+Sof(N2)+Sof(N3)+Sof(N4)+Sof(N5)+Sof(N6)+Sof(C1)+Sof(C2)+Sof(C3)+
 Sof(H3)+Sof(C4)+Sof(C5)+Sof(H5)+Sof(C6)+Sof(C7)+Sof(C8)+Sof(H8A)+Sof(H8B)+
 Sof(H8C)+Sof(C9)+Sof(H9A)+Sof(H9B)+Sof(H9C)+Sof(C10)+Sof(H10A)+Sof(H10B)+
 Sof(H10C)+Sof(C11)+Sof(C12)+Sof(H12A)+Sof(H12B)+Sof(H12C)+Sof(C13)+Sof(H13A)+
 Sof(H13B)+Sof(H13C)+Sof(C14)+Sof(H14A)+Sof(H14B)+Sof(H14C)+Sof(C15)+Sof(C16)+
 Sof(H16)+Sof(C17)+Sof(H17)+Sof(C18)+Sof(H18)+Sof(C19)+Sof(H19)+Sof(C20)+
 Sof(C21)+Sof(C22)+Sof(C23)+Sof(H23)+Sof(C24)+Sof(C25)+Sof(H25)+Sof(C26)+
 Sof(C27)+Sof(H27A)+Sof(H27B)+Sof(H27C)+Sof(C28)+Sof(H28A)+Sof(H28B)+Sof(H28C)+
 Sof(C29)+Sof(H29A)+Sof(H29B)+Sof(H29C)+Sof(C30)+Sof(C31)+Sof(H31A)+Sof(H31B)+
 Sof(H31C)+Sof(C32)+Sof(H32A)+Sof(H32B)+Sof(H32C)+Sof(C33)+Sof(H33A)+Sof(H33B)+
 Sof(H33C)+Sof(C34)+Sof(C35)+Sof(H35)+Sof(C36)+Sof(H36)+Sof(C37)+Sof(H37)+
 Sof(C38)+Sof(H38)+Sof(C39)+Sof(Q1)+Sof(Q2)+Sof(Q3)+Sof(Q4)+Sof(Q5)+Sof(Q6)+
 Sof(Q7)+Sof(Q8)+Sof(Q9)+Sof(Q10)]+4*[Sof(Co1)+Sof(O1)+Sof(O2)+Sof(N1)+Sof(N2)+
 Sof(N3)+Sof(N4)+Sof(N5)+Sof(N6)+Sof(C1)+Sof(C2)+Sof(C3)+Sof(H3)+Sof(C4)+
 Sof(C5)+Sof(H5)+Sof(C6)+Sof(C7)+Sof(C8)+Sof(H8A)+Sof(H8B)+Sof(H8C)+Sof(C9)+
 Sof(H9A)+Sof(H9B)+Sof(H9C)+Sof(C10)+Sof(H10A)+Sof(H10B)+Sof(H10C)+Sof(C11)+
 Sof(C12)+Sof(H12A)+Sof(H12B)+Sof(H12C)+Sof(C13)+Sof(H13A)+Sof(H13B)+Sof(H13C)+
 Sof(C14)+Sof(H14A)+Sof(H14B)+Sof(H14C)+Sof(C15)+Sof(C16)+Sof(H16)+Sof(C17)+
 Sof(H17)+Sof(C18)+Sof(H18)+Sof(C19)+Sof(H19)+Sof(C20)+Sof(C21)+Sof(C22)+
 Sof(C23)+Sof(H23)+Sof(C24)+Sof(C25)+Sof(H25)+Sof(C26)+Sof(C27)+Sof(H27A)+
 Sof(H27B)+Sof(H27C)+Sof(C28)+Sof(H28A)+Sof(H28B)+Sof(H28C)+Sof(C29)+Sof(H29A)+
 Sof(H29B)+Sof(H29C)+Sof(C30)+Sof(C31)+Sof(H31A)+Sof(H31B)+Sof(H31C)+Sof(C32)+
 Sof(H32A)+Sof(H32B)+Sof(H32C)+Sof(C33)+Sof(H33A)+Sof(H33B)+Sof(H33C)+Sof(C34)+
 Sof(C35)+Sof(H35)+Sof(C36)+Sof(H36)+Sof(C37)+Sof(H37)+Sof(C38)+Sof(H38)+
 Sof(C39)+Sof(Q1)+Sof(Q2)+Sof(Q3)+Sof(Q4)+Sof(Q5)+Sof(Q6)+Sof(Q7)+Sof(Q8)+
 Sof(Q9)+Sof(Q10)]=1 with esd of 0.005
 Sof(Cl1)=Sof(O3)=Sof(O4)=Sof(O5)=Sof(O6)=FVAR(1)
 Sof(Cl1A)=Sof(O3A)=Sof(O4A)=Sof(O5A)=Sof(O6A)=FVAR(2)
 Sof(Cl1B)=Sof(O3B)=Sof(O4B)=Sof(O5B)=Sof(O6B)=FVAR(3)
 Sof(H39A)=Sof(H39B)=Sof(H39C)=Sof(C40A)=Sof(H40C)=Sof(H40D)=Sof(O7A)=Sof(H7A)=
 1-FVAR(4)
 Sof(O7)=Sof(H7)=Sof(H39D)=Sof(H39E)=Sof(H39F)=Sof(C40)=Sof(H40A)=Sof(H40B)=
 FVAR(4)
7.a Free rotating group:
 Cl1(O3,O4,O5,O6)
7.b Secondary CH2 refined with riding coordinates:
 C40(H40A,H40B), C40A(H40C,H40D)
7.c Me refined with riding coordinates:
 C39(H39D,H39E,H39F), C39(H39A,H39B,H39C)
7.d Aromatic/amide H refined with riding coordinates:
 C3(H3), C5(H5), C16(H16), C17(H17), C18(H18), C19(H19), C23(H23), C25(H25),
 C35(H35), C36(H36), C37(H37), C38(H38)
7.e Idealised Me refined as rotating group:
 C8(H8A,H8B,H8C), C9(H9A,H9B,H9C), C10(H10A,H10B,H10C), C12(H12A,H12B,H12C),
 C13(H13A,H13B,H13C), C14(H14A,H14B,H14C), C27(H27A,H27B,H27C), C28(H28A,H28B,
 H28C), C29(H29A,H29B,H29C), C31(H31A,H31B,H31C), C32(H32A,H32B,H32C), C33(H33A,
 H33B,H33C)
7.f Idealised tetrahedral OH refined as rotating group:
 O7(H7), O7A(H7A)
;
_platon_squeeze_void_probe_radius 1.20
_olex2_diffrn_ambient_temperature_device Kryoflex
_olex2_exptl_crystal_mounting_method 'The crystal was mounted on a mylar loop in oil'
_olex2_submission_original_sample_id NB-11-5-4
_olex2_submission_special_instructions 'No special instructions were received'

loop_
_space_group_symop_operation_xyz
'x, y, z'
'-x, y, -z+1/2'
'x+1/2, y+1/2, z'
'-x+1/2, y+1/2, -z+1/2'
'-x, -y, -z'
'x, -y, z-1/2'
'-x+1/2, -y+1/2, -z'
'x+1/2, -y+1/2, z-1/2'

loop_
_atom_site_label
_atom_site_type_symbol
_atom_site_fract_x
_atom_site_fract_y
_atom_site_fract_z
_atom_site_U_iso_or_equiv
_atom_site_adp_type
_atom_site_occupancy
_atom_site_site_symmetry_order
_atom_site_calc_flag
_atom_site_refinement_flags_posn
_atom_site_refinement_flags_adp
_atom_site_refinement_flags_occupancy
_atom_site_disorder_assembly
_atom_site_disorder_group
Co1 Co 0.48914(3) 0.63465(6) 0.35881(2) 0.01646(16) Uani 1 1 d . . . . .
O1 O 0.56087(13) 0.6331(3) 0.39460(9) 0.0182(7) Uani 1 1 d . . . . .
O2 O 0.45329(13) 0.6293(3) 0.39771(9) 0.0175(7) Uani 1 1 d . . . . .
N1 N 0.49745(16) 0.4582(4) 0.35708(11) 0.0177(8) Uani 1 1 d . . . . .
N2 N 0.45944(17) 0.3870(4) 0.33550(11) 0.0208(8) Uani 1 1 d . . . . .
N3 N 0.41900(15) 0.5942(4) 0.32322(11) 0.0187(8) Uani 1 1 d . . . . .
N4 N 0.48231(16) 0.8117(3) 0.36094(11) 0.0162(8) Uani 1 1 d . . . . .
N5 N 0.50248(16) 0.8863(4) 0.34056(11) 0.0192(8) Uani 1 1 d . . . . .
N6 N 0.52395(16) 0.6815(4) 0.32076(11) 0.0190(8) Uani 1 1 d . . . . .
C1 C 0.58094(19) 0.5157(4) 0.39930(12) 0.0151(9) Uani 1 1 d . . . . .
C2 C 0.63563(19) 0.4859(4) 0.42280(13) 0.0168(9) Uani 1 1 d . . . . .
C3 C 0.65056(19) 0.3575(5) 0.42547(14) 0.0206(10) Uani 1 1 d . . . . .
H3 H 0.686423 0.336236 0.441408 0.025 Uiso 1 1 calc R . . . .
C4 C 0.6162(2) 0.2540(4) 0.40610(14) 0.0201(10) Uani 1 1 d . . . . .
C5 C 0.56491(19) 0.2829(5) 0.38283(13) 0.0190(10) Uani 1 1 d . . . . .
H5 H 0.541296 0.217686 0.369029 0.023 Uiso 1 1 calc R . . . .
C6 C 0.54746(19) 0.4132(4) 0.37967(13) 0.0166(9) Uani 1 1 d . . . . .
C7 C 0.67444(19) 0.5933(4) 0.44310(14) 0.0195(10) Uani 1 1 d . . . . .
C8 C 0.6481(2) 0.6661(5) 0.46986(15) 0.0250(11) Uani 1 1 d . . . . .
H8A H 0.612616 0.703541 0.455348 0.038 Uiso 1 1 calc GR . . . .
H8B H 0.673366 0.734424 0.482569 0.038 Uiso 1 1 calc GR . . . .
H8C H 0.641661 0.606907 0.488710 0.038 Uiso 1 1 calc GR . . . .
C9 C 0.6857(2) 0.6870(5) 0.41374(15) 0.0270(12) Uani 1 1 d . . . . .
H9A H 0.701533 0.639903 0.396303 0.040 Uiso 1 1 calc GR . . . .
H9B H 0.712067 0.752916 0.426712 0.040 Uiso 1 1 calc GR . . . .
H9C H 0.650709 0.727452 0.399597 0.040 Uiso 1 1 calc GR . . . .
C10 C 0.7307(2) 0.5397(5) 0.46681(16) 0.0287(12) Uani 1 1 d . . . . .
H10A H 0.724494 0.479526 0.485545 0.043 Uiso 1 1 calc GR . . . .
H10B H 0.754377 0.610099 0.479710 0.043 Uiso 1 1 calc GR . . . .
H10C H 0.749032 0.495181 0.450301 0.043 Uiso 1 1 calc GR . . . .
C11 C 0.6374(2) 0.1140(5) 0.41073(15) 0.0245(11) Uani 1 1 d . . . . .
C12 C 0.6965(2) 0.1022(5) 0.43730(18) 0.0367(14) Uani 1 1 d . . . . .
H12A H 0.722118 0.152965 0.427402 0.055 Uiso 1 1 calc GR . . . .
H12B H 0.708023 0.012301 0.439127 0.055 Uiso 1 1 calc GR . . . .
H12C H 0.697194 0.133952 0.462356 0.055 Uiso 1 1 calc GR . . . .
C13 C 0.6363(3) 0.0601(5) 0.37186(16) 0.0344(13) Uani 1 1 d . . . . .
H13A H 0.598738 0.069116 0.354567 0.052 Uiso 1 1 calc GR . . . .
H13B H 0.646630 -0.030627 0.374344 0.052 Uiso 1 1 calc GR . . . .
H13C H 0.662814 0.107337 0.361909 0.052 Uiso 1 1 calc GR . . . .
C14 C 0.5982(2) 0.0338(5) 0.42683(17) 0.0329(13) Uani 1 1 d . . . . .
H14A H 0.600433 0.063484 0.452347 0.049 Uiso 1 1 calc GR . . . .
H14B H 0.609206 -0.056380 0.427726 0.049 Uiso 1 1 calc GR . . . .
H14C H 0.559871 0.043072 0.410688 0.049 Uiso 1 1 calc GR . . . .
C15 C 0.4142(2) 0.4650(5) 0.31674(14) 0.0204(10) Uani 1 1 d . . . . .
C16 C 0.3668(2) 0.4105(5) 0.29233(15) 0.0255(11) Uani 1 1 d . . . . .
H16 H 0.364846 0.321174 0.287412 0.031 Uiso 1 1 calc R . . . .
C17 C 0.3222(2) 0.4908(5) 0.27529(16) 0.0305(12) Uani 1 1 d . . . . .
H17 H 0.289010 0.456236 0.258887 0.037 Uiso 1 1 calc R . . . .
C18 C 0.3266(2) 0.6216(5) 0.28243(15) 0.0243(11) Uani 1 1 d . . . . .
H18 H 0.296600 0.677495 0.271031 0.029 Uiso 1 1 calc R . . . .
C19 C 0.3760(2) 0.6692(5) 0.30671(14) 0.0211(10) Uani 1 1 d . . . . .
H19 H 0.378964 0.758491 0.311654 0.025 Uiso 1 1 calc R . . . .
C20 C 0.45649(19) 0.8525(4) 0.38700(13) 0.0180(9) Uani 1 1 d . . . . .
C21 C 0.44088(18) 0.7470(4) 0.40613(14) 0.0176(10) Uani 1 1 d . . . . .
C22 C 0.41230(19) 0.7719(4) 0.43377(13) 0.0172(9) Uani 1 1 d . . . . .
C23 C 0.4055(2) 0.9000(4) 0.44097(15) 0.0230(11) Uani 1 1 d . . . . .
H23 H 0.388095 0.918820 0.460038 0.028 Uiso 1 1 calc R . . . .
C24 C 0.4222(2) 1.0067(4) 0.42260(15) 0.0221(11) Uani 1 1 d . . . . .
C25 C 0.4468(2) 0.9825(4) 0.39473(14) 0.0206(10) Uani 1 1 d . . . . .
H25 H 0.457109 1.050309 0.380979 0.025 Uiso 1 1 calc R . . . .
C26 C 0.3914(2) 0.6619(4) 0.45368(14) 0.0215(10) Uani 1 1 d . . . . .
C27 C 0.3503(2) 0.5787(5) 0.42364(15) 0.0256(11) Uani 1 1 d . . . . .
H27A H 0.338346 0.505528 0.435967 0.038 Uiso 1 1 calc GR . . . .
H27B H 0.368874 0.547692 0.405290 0.038 Uiso 1 1 calc GR . . . .
H27C H 0.317809 0.630064 0.410654 0.038 Uiso 1 1 calc GR . . . .
C28 C 0.4410(2) 0.5813(5) 0.47642(15) 0.0267(11) Uani 1 1 d . . . . .
H28A H 0.465901 0.634840 0.495770 0.040 Uiso 1 1 calc GR . . . .
H28B H 0.461393 0.547629 0.459463 0.040 Uiso 1 1 calc GR . . . .
H28C H 0.427312 0.509990 0.488513 0.040 Uiso 1 1 calc GR . . . .
C29 C 0.3599(3) 0.7116(5) 0.48068(17) 0.0329(13) Uani 1 1 d . . . . .
H29A H 0.385279 0.761524 0.500800 0.049 Uiso 1 1 calc GR . . . .
H29B H 0.345284 0.639126 0.491713 0.049 Uiso 1 1 calc GR . . . .
H29C H 0.328996 0.766075 0.466814 0.049 Uiso 1 1 calc GR . . . .
C30 C 0.4124(2) 1.1438(5) 0.43539(16) 0.0278(12) Uani 1 1 d . . . . .
C31 C 0.4450(3) 1.1580(6) 0.47724(19) 0.0456(17) Uani 1 1 d . . . . .
H31A H 0.432814 1.092174 0.492020 0.068 Uiso 1 1 calc GR . . . .
H31B H 0.438053 1.242900 0.486194 0.068 Uiso 1 1 calc GR . . . .
H31C H 0.484919 1.147958 0.480175 0.068 Uiso 1 1 calc GR . . . .
C32 C 0.3507(3) 1.1642(5) 0.4306(2) 0.0443(17) Uani 1 1 d . . . . .
H32A H 0.329788 1.150633 0.404149 0.066 Uiso 1 1 calc GR . . . .
H32B H 0.344621 1.251766 0.438031 0.066 Uiso 1 1 calc GR . . . .
H32C H 0.337980 1.103384 0.446532 0.066 Uiso 1 1 calc GR . . . .
C33 C 0.4331(3) 1.2443(5) 0.4125(2) 0.0408(16) Uani 1 1 d . . . . .
H33A H 0.472986 1.231706 0.415788 0.061 Uiso 1 1 calc GR . . . .
H33B H 0.426965 1.329990 0.421344 0.061 Uiso 1 1 calc GR . . . .
H33C H 0.412675 1.235735 0.385781 0.061 Uiso 1 1 calc GR . . . .
C34 C 0.5263(2) 0.8131(4) 0.31755(13) 0.0195(10) Uani 1 1 d . . . . .
C35 C 0.5516(2) 0.8700(5) 0.29299(14) 0.0281(11) Uani 1 1 d . . . . .
H35 H 0.552593 0.960504 0.290794 0.034 Uiso 1 1 calc R . . . .
C36 C 0.5755(2) 0.7913(6) 0.27155(15) 0.0335(13) Uani 1 1 d . . . . .
H36 H 0.593362 0.828220 0.254597 0.040 Uiso 1 1 calc R . . . .
C37 C 0.5735(2) 0.6591(5) 0.27476(14) 0.0277(12) Uani 1 1 d . . . . .
H37 H 0.589694 0.604948 0.260139 0.033 Uiso 1 1 calc R . . . .
C38 C 0.5471(2) 0.6077(5) 0.29995(14) 0.0247(11) Uani 1 1 d . . . . .
H38 H 0.545544 0.517421 0.302357 0.030 Uiso 1 1 calc R . . . .
Cl1 Cl 0.33797(19) 1.0346(4) 0.28659(16) 0.0244(14) Uani 0.400(12) 1 d . U P A 1
O3 O 0.3173(5) 1.1093(10) 0.25269(19) 0.052(4) Uani 0.400(12) 1 d G U P A 1
O4 O 0.3370(4) 1.1112(8) 0.3189(2) 0.046(3) Uani 0.400(12) 1 d G U P A 1
O5 O 0.3943(2) 0.9947(10) 0.2901(4) 0.054(5) Uani 0.400(12) 1 d G U P A 1
O6 O 0.3031(4) 0.9235(6) 0.2848(3) 0.038(3) Uani 0.400(12) 1 d G U P A 1
Cl1A Cl 0.3397(5) 1.0402(14) 0.2652(3) 0.0459(19) Uani 0.292(9) 1 d D U P B 2
O3A O 0.3483(9) 1.0568(17) 0.2286(5) 0.092(7) Uani 0.292(9) 1 d D U P B 2
Cl1B Cl 0.3453(5) 1.0486(14) 0.2741(4) 0.0459(19) Uani 0.299(13) 1 d D U P C 3
O3B O 0.3950(7) 1.058(2) 0.2632(8) 0.087(7) Uani 0.299(13) 1 d D U P C 3
O4B O 0.3573(9) 1.066(2) 0.3136(5) 0.094(7) Uani 0.299(13) 1 d D U P C 3
O5B O 0.3069(11) 1.144(3) 0.2551(6) 0.072(8) Uani 0.299(13) 1 d D U P C 3
O6B O 0.3209(11) 0.926(3) 0.2641(8) 0.046(3) Uani 0.299(13) 1 d D U P C 3
O4A O 0.3033(10) 1.140(3) 0.2716(6) 0.062(6) Uani 0.292(9) 1 d D U P B 2
O5A O 0.3923(7) 1.046(2) 0.2939(6) 0.093(8) Uani 0.292(9) 1 d D U P B 2
O6A O 0.3139(12) 0.917(3) 0.2666(7) 0.046(3) Uani 0.292(9) 1 d D U P B 2
O7 O 0.283(5) 0.137(7) 0.336(3) 0.111(16) Uani 0.097(19) 1 d D U P D 3
H7 H 0.316200 0.151941 0.349099 0.167 Uiso 0.097(19) 1 calc GR U P D 3
C39 C 0.2620(3) 0.3843(7) 0.3486(2) 0.0554(18) Uani 1 1 d D U . . .
H39D H 0.229742 0.439089 0.337521 0.083 Uiso 0.097(19) 1 calc R . P D 3
H39E H 0.267633 0.377706 0.375905 0.083 Uiso 0.097(19) 1 calc R . P D 3
H39F H 0.295228 0.421428 0.343837 0.083 Uiso 0.097(19) 1 calc R . P D 3
H39A H 0.250150 0.473040 0.342634 0.083 Uiso 0.903(19) 1 calc R . P D 2
H39B H 0.261098 0.364252 0.374349 0.083 Uiso 0.903(19) 1 calc R . P D 2
H39C H 0.299956 0.373134 0.346785 0.083 Uiso 0.903(19) 1 calc R . P D 2
C40 C 0.252(5) 0.254(5) 0.331(3) 0.090(8) Uani 0.097(19) 1 d D U P D 3
H40A H 0.215995 0.227480 0.335465 0.108 Uiso 0.097(19) 1 calc R U P D 3
H40B H 0.243140 0.270488 0.303920 0.108 Uiso 0.097(19) 1 calc R U P D 3
C40A C 0.2234(5) 0.2962(10) 0.3214(3) 0.067(3) Uani 0.903(19) 1 d D U P D 2
H40C H 0.184984 0.309523 0.323008 0.081 Uiso 0.903(19) 1 calc R U P D 2
H40D H 0.223820 0.318400 0.295460 0.081 Uiso 0.903(19) 1 calc R U P D 2
O7A O 0.2377(5) 0.1641(7) 0.3282(3) 0.093(4) Uani 0.903(19) 1 d D U P D 2
H7A H 0.255556 0.139556 0.313361 0.140 Uiso 0.903(19) 1 calc GR U P D 2

loop_
_atom_site_aniso_label
_atom_site_aniso_U_11
_atom_site_aniso_U_22
_atom_site_aniso_U_33
_atom_site_aniso_U_23
_atom_site_aniso_U_13
_atom_site_aniso_U_12
Co1 0.0152(3) 0.0143(3) 0.0203(3) -0.0015(3) 0.0058(2) -0.0001(3)
O1 0.0196(16) 0.0140(15) 0.0212(17) -0.0017(13) 0.0059(13) -0.0004(14)
O2 0.0180(16) 0.0145(15) 0.0211(17) 0.0002(13) 0.0073(13) 0.0003(14)
N1 0.020(2) 0.0152(18) 0.019(2) -0.0026(16) 0.0068(16) -0.0022(16)
N2 0.021(2) 0.0147(19) 0.026(2) -0.0023(16) 0.0056(16) -0.0030(16)
N3 0.0131(19) 0.0191(19) 0.025(2) -0.0014(16) 0.0065(16) -0.0001(15)
N4 0.0150(19) 0.0151(18) 0.0163(19) -0.0004(15) 0.0009(15) -0.0014(16)
N5 0.024(2) 0.017(2) 0.0170(19) -0.0011(15) 0.0062(16) -0.0032(16)
N6 0.0165(19) 0.024(2) 0.014(2) -0.0032(16) 0.0006(16) -0.0043(17)
C1 0.020(2) 0.015(2) 0.014(2) 0.0029(17) 0.0102(18) 0.0022(18)
C2 0.013(2) 0.016(2) 0.023(3) 0.0014(18) 0.0078(18) -0.0022(18)
C3 0.017(2) 0.019(2) 0.027(3) 0.005(2) 0.0075(19) 0.003(2)
C4 0.023(2) 0.016(2) 0.023(3) 0.0017(19) 0.010(2) 0.0010(19)
C5 0.017(2) 0.019(2) 0.021(3) -0.0020(18) 0.0058(19) -0.0008(19)
C6 0.013(2) 0.018(2) 0.020(2) 0.0011(18) 0.0070(18) 0.0002(18)
C7 0.016(2) 0.018(2) 0.023(3) -0.0010(19) 0.0034(19) -0.0045(19)
C8 0.026(3) 0.020(2) 0.027(3) -0.003(2) 0.004(2) -0.007(2)
C9 0.026(3) 0.022(2) 0.036(3) 0.001(2) 0.014(2) -0.009(2)
C10 0.020(3) 0.026(3) 0.036(3) 0.000(2) 0.000(2) -0.007(2)
C11 0.023(3) 0.018(2) 0.033(3) 0.000(2) 0.008(2) 0.003(2)
C12 0.028(3) 0.020(3) 0.057(4) 0.002(3) 0.003(3) 0.011(2)
C13 0.047(4) 0.019(3) 0.038(3) -0.004(2) 0.013(3) 0.007(2)
C14 0.036(3) 0.017(2) 0.048(4) 0.003(2) 0.015(3) 0.002(2)
C15 0.020(2) 0.020(2) 0.023(3) -0.0024(19) 0.009(2) -0.0037(19)
C16 0.023(3) 0.022(2) 0.031(3) -0.004(2) 0.006(2) -0.007(2)
C17 0.023(3) 0.032(3) 0.034(3) -0.002(2) 0.004(2) -0.006(2)
C18 0.013(2) 0.029(3) 0.029(3) 0.000(2) 0.0030(19) -0.002(2)
C19 0.021(2) 0.019(2) 0.025(3) 0.0002(19) 0.010(2) 0.0014(19)
C20 0.018(2) 0.014(2) 0.023(2) -0.0031(18) 0.0069(19) 0.0018(18)
C21 0.011(2) 0.018(2) 0.024(3) -0.0038(19) 0.0057(18) -0.0004(18)
C22 0.019(2) 0.013(2) 0.021(2) 0.0029(18) 0.0071(19) 0.0024(18)
C23 0.024(3) 0.017(2) 0.032(3) -0.004(2) 0.014(2) -0.001(2)
C24 0.017(2) 0.011(2) 0.040(3) -0.002(2) 0.012(2) -0.0016(19)
C25 0.020(2) 0.013(2) 0.030(3) 0.0010(19) 0.008(2) -0.0010(19)
C26 0.022(2) 0.015(2) 0.032(3) 0.0005(19) 0.013(2) -0.0025(19)
C27 0.025(3) 0.020(2) 0.032(3) -0.003(2) 0.008(2) -0.003(2)
C28 0.030(3) 0.022(2) 0.026(3) 0.003(2) 0.004(2) -0.002(2)
C29 0.045(3) 0.025(3) 0.038(3) -0.002(2) 0.027(3) -0.005(3)
C30 0.031(3) 0.012(2) 0.048(3) -0.004(2) 0.023(2) -0.002(2)
C31 0.062(4) 0.023(3) 0.057(4) -0.016(3) 0.027(4) -0.006(3)
C32 0.037(3) 0.017(3) 0.087(5) -0.004(3) 0.032(3) 0.004(2)
C33 0.049(4) 0.013(3) 0.072(5) -0.001(3) 0.037(3) 0.003(3)
C34 0.020(2) 0.017(2) 0.019(2) -0.0012(18) 0.0025(19) -0.0077(19)
C35 0.035(3) 0.028(3) 0.022(3) -0.001(2) 0.010(2) -0.012(2)
C36 0.037(3) 0.044(3) 0.022(3) -0.007(2) 0.013(2) -0.017(3)
C37 0.024(3) 0.041(3) 0.019(2) -0.006(2) 0.008(2) -0.004(2)
C38 0.021(2) 0.027(3) 0.028(3) -0.002(2) 0.010(2) -0.004(2)
Cl1 0.0174(19) 0.0213(18) 0.032(3) -0.0027(17) 0.0026(16) 0.0028(14)
O3 0.059(9) 0.040(10) 0.047(7) 0.006(6) 0.000(6) -0.012(7)
O4 0.050(8) 0.037(6) 0.052(6) -0.016(5) 0.014(5) 0.003(5)
O5 0.025(5) 0.043(8) 0.088(11) -0.037(7) 0.009(5) 0.000(5)
O6 0.029(5) 0.020(4) 0.065(9) -0.003(5) 0.013(5) 0.004(4)
Cl1A 0.027(2) 0.023(2) 0.082(5) -0.010(3) 0.006(3) 0.0020(18)
O3A 0.129(18) 0.057(11) 0.105(10) 0.008(10) 0.056(11) 0.017(12)
Cl1B 0.027(2) 0.023(2) 0.082(5) -0.010(3) 0.006(3) 0.0020(18)
O3B 0.052(9) 0.064(12) 0.155(18) -0.018(14) 0.046(11) -0.017(8)
O4B 0.065(14) 0.118(17) 0.081(8) -0.040(10) -0.007(9) -0.006(13)
O5B 0.049(11) 0.011(7) 0.134(16) -0.007(11) -0.011(12) 0.005(8)
O6B 0.034(6) 0.019(4) 0.083(8) -0.006(4) 0.016(5) 0.004(3)
O4A 0.042(10) 0.024(8) 0.115(16) -0.014(11) 0.015(11) 0.008(7)
O5A 0.036(9) 0.101(17) 0.117(13) -0.071(15) -0.018(9) 0.008(9)
O6A 0.034(6) 0.019(4) 0.083(8) -0.006(4) 0.016(5) 0.004(3)
O7 0.13(3) 0.086(17) 0.12(3) -0.02(2) 0.04(3) 0.02(2)
C39 0.056(4) 0.060(4) 0.054(4) -0.002(3) 0.023(3) -0.004(4)
C40 0.106(14) 0.074(10) 0.099(14) -0.011(10) 0.043(14) 0.009(11)
C40A 0.071(6) 0.064(5) 0.067(6) -0.008(4) 0.021(5) -0.007(5)
O7A 0.146(9) 0.055(4) 0.101(6) -0.022(4) 0.071(6) -0.010(5)

loop_
_atom_type_symbol
_atom_type_description
_atom_type_scat_dispersion_real
_atom_type_scat_dispersion_imag
_atom_type_scat_source
C C 0.0033 0.0016 'International Tables Vol C Tables 4.2.6.8 and 6.1.1.4'
H H 0.0000 0.0000 'International Tables Vol C Tables 4.2.6.8 and 6.1.1.4'
Cl Cl 0.1484 0.1585 'International Tables Vol C Tables 4.2.6.8 and 6.1.1.4'
Co Co 0.3494 0.9721 'International Tables Vol C Tables 4.2.6.8 and 6.1.1.4'
N N 0.0061 0.0033 'International Tables Vol C Tables 4.2.6.8 and 6.1.1.4'
O O 0.0106 0.0060 'International Tables Vol C Tables 4.2.6.8 and 6.1.1.4'

loop_
_geom_angle_atom_site_label_1
_geom_angle_atom_site_label_2
_geom_angle_atom_site_label_3
_geom_angle
_geom_angle_site_symmetry_1
_geom_angle_site_symmetry_3
_geom_angle_publ_flag
O1 Co1 N3 166.77(16) . . ?
O1 Co1 N6 88.63(15) . . ?
O2 Co1 O1 91.66(13) . . ?
O2 Co1 N3 88.60(15) . . ?
O2 Co1 N6 166.91(16) . . ?
N1 Co1 O1 85.58(16) . . ?
N1 Co1 O2 94.52(16) . . ?
N1 Co1 N3 81.22(17) . . ?
N1 Co1 N4 178.88(19) . . ?
N1 Co1 N6 98.55(17) . . ?
N4 Co1 O1 93.37(15) . . ?
N4 Co1 O2 85.88(15) . . ?
N4 Co1 N3 99.84(17) . . ?
N4 Co1 N6 81.03(17) . . ?
N6 Co1 N3 94.09(16) . . ?
C1 O1 Co1 110.4(3) . . ?
C21 O2 Co1 110.1(3) . . ?
N2 N1 Co1 121.5(3) . . ?
N2 N1 C6 124.3(4) . . ?
C6 N1 Co1 114.2(3) . . ?
N1 N2 C15 108.7(4) . . ?
C15 N3 Co1 110.8(3) . . ?
C19 N3 Co1 130.4(3) . . ?
C19 N3 C15 118.7(4) . . ?
N5 N4 Co1 121.5(3) . . ?
N5 N4 C20 124.5(4) . . ?
C20 N4 Co1 114.0(3) . . ?
N4 N5 C34 109.4(4) . . ?
C34 N6 Co1 110.8(3) . . ?
C38 N6 Co1 129.8(3) . . ?
C38 N6 C34 119.3(4) . . ?
O1 C1 C2 123.1(4) . . ?
O1 C1 C6 119.0(4) . . ?
C6 C1 C2 117.9(4) . . ?
C1 C2 C7 120.0(4) . . ?
C3 C2 C1 116.4(4) . . ?
C3 C2 C7 123.5(4) . . ?
C2 C3 H3 117.3 . . ?
C2 C3 C4 125.4(4) . . ?
C4 C3 H3 117.3 . . ?
C3 C4 C11 121.2(4) . . ?
C5 C4 C3 118.1(4) . . ?
C5 C4 C11 120.7(4) . . ?
C4 C5 H5 120.8 . . ?
C4 C5 C6 118.4(4) . . ?
C6 C5 H5 120.8 . . ?
N1 C6 C1 110.8(4) . . ?
N1 C6 C5 125.5(4) . . ?
C5 C6 C1 123.7(4) . . ?
C2 C7 C8 110.5(4) . . ?
C2 C7 C9 109.7(4) . . ?
C2 C7 C10 111.2(4) . . ?
C8 C7 C9 109.6(4) . . ?
C10 C7 C8 107.7(4) . . ?
C10 C7 C9 108.1(4) . . ?
C7 C8 H8A 109.5 . . ?
C7 C8 H8B 109.5 . . ?
C7 C8 H8C 109.5 . . ?
H8A C8 H8B 109.5 . . ?
H8A C8 H8C 109.5 . . ?
H8B C8 H8C 109.5 . . ?
C7 C9 H9A 109.5 . . ?
C7 C9 H9B 109.5 . . ?
C7 C9 H9C 109.5 . . ?
H9A C9 H9B 109.5 . . ?
H9A C9 H9C 109.5 . . ?
H9B C9 H9C 109.5 . . ?
C7 C10 H10A 109.5 . . ?
C7 C10 H10B 109.5 . . ?
C7 C10 H10C 109.5 . . ?
H10A C10 H10B 109.5 . . ?
H10A C10 H10C 109.5 . . ?
H10B C10 H10C 109.5 . . ?
C12 C11 C4 112.6(4) . . ?
C12 C11 C13 109.1(5) . . ?
C12 C11 C14 108.4(5) . . ?
C13 C11 C4 109.2(4) . . ?
C14 C11 C4 108.8(4) . . ?
C14 C11 C13 108.7(4) . . ?
C11 C12 H12A 109.5 . . ?
C11 C12 H12B 109.5 . . ?
C11 C12 H12C 109.5 . . ?
H12A C12 H12B 109.5 . . ?
H12A C12 H12C 109.5 . . ?
H12B C12 H12C 109.5 . . ?
C11 C13 H13A 109.5 . . ?
C11 C13 H13B 109.5 . . ?
C11 C13 H13C 109.5 . . ?
H13A C13 H13B 109.5 . . ?
H13A C13 H13C 109.5 . . ?
H13B C13 H13C 109.5 . . ?
C11 C14 H14A 109.5 . . ?
C11 C14 H14B 109.5 . . ?
C11 C14 H14C 109.5 . . ?
H14A C14 H14B 109.5 . . ?
H14A C14 H14C 109.5 . . ?
H14B C14 H14C 109.5 . . ?
N3 C15 N2 117.8(4) . . ?
N3 C15 C16 122.1(5) . . ?
C16 C15 N2 120.1(4) . . ?
C15 C16 H16 120.9 . . ?
C15 C16 C17 118.2(5) . . ?
C17 C16 H16 120.9 . . ?
C16 C17 H17 120.2 . . ?
C18 C17 C16 119.7(5) . . ?
C18 C17 H17 120.2 . . ?
C17 C18 H18 120.7 . . ?
C17 C18 C19 118.6(5) . . ?
C19 C18 H18 120.7 . . ?
N3 C19 C18 122.6(4) . . ?
N3 C19 H19 118.7 . . ?
C18 C19 H19 118.7 . . ?
N4 C20 C21 111.0(4) . . ?
N4 C20 C25 125.4(4) . . ?
C25 C20 C21 123.5(4) . . ?
O2 C21 C20 119.0(4) . . ?
O2 C21 C22 122.3(4) . . ?
C20 C21 C22 118.6(4) . . ?
C21 C22 C26 121.0(4) . . ?
C23 C22 C21 115.3(4) . . ?
C23 C22 C26 123.7(4) . . ?
C22 C23 H23 116.7 . . ?
C22 C23 C24 126.5(5) . . ?
C24 C23 H23 116.7 . . ?
C23 C24 C30 118.9(4) . . ?
C25 C24 C23 118.0(4) . . ?
C25 C24 C30 123.0(4) . . ?
C20 C25 H25 121.1 . . ?
C24 C25 C20 117.9(4) . . ?
C24 C25 H25 121.1 . . ?
C22 C26 C27 108.9(4) . . ?
C22 C26 C28 109.9(4) . . ?
C28 C26 C27 110.6(4) . . ?
C29 C26 C22 111.7(4) . . ?
C29 C26 C27 107.4(4) . . ?
C29 C26 C28 108.4(4) . . ?
C26 C27 H27A 109.5 . . ?
C26 C27 H27B 109.5 . . ?
C26 C27 H27C 109.5 . . ?
H27A C27 H27B 109.5 . . ?
H27A C27 H27C 109.5 . . ?
H27B C27 H27C 109.5 . . ?
C26 C28 H28A 109.5 . . ?
C26 C28 H28B 109.5 . . ?
C26 C28 H28C 109.5 . . ?
H28A C28 H28B 109.5 . . ?
H28A C28 H28C 109.5 . . ?
H28B C28 H28C 109.5 . . ?
C26 C29 H29A 109.5 . . ?
C26 C29 H29B 109.5 . . ?
C26 C29 H29C 109.5 . . ?
H29A C29 H29B 109.5 . . ?
H29A C29 H29C 109.5 . . ?
H29B C29 H29C 109.5 . . ?
C31 C30 C24 108.2(4) . . ?
C32 C30 C24 109.7(4) . . ?
C32 C30 C31 109.5(5) . . ?
C32 C30 C33 109.4(5) . . ?
C33 C30 C24 111.0(4) . . ?
C33 C30 C31 108.9(5) . . ?
C30 C31 H31A 109.5 . . ?
C30 C31 H31B 109.5 . . ?
C30 C31 H31C 109.5 . . ?
H31A C31 H31B 109.5 . . ?
H31A C31 H31C 109.5 . . ?
H31B C31 H31C 109.5 . . ?
C30 C32 H32A 109.5 . . ?
C30 C32 H32B 109.5 . . ?
C30 C32 H32C 109.5 . . ?
H32A C32 H32B 109.5 . . ?
H32A C32 H32C 109.5 . . ?
H32B C32 H32C 109.5 . . ?
C30 C33 H33A 109.5 . . ?
C30 C33 H33B 109.5 . . ?
C30 C33 H33C 109.5 . . ?
H33A C33 H33B 109.5 . . ?
H33A C33 H33C 109.5 . . ?
H33B C33 H33C 109.5 . . ?
N6 C34 N5 117.1(4) . . ?
C35 C34 N5 121.3(4) . . ?
C35 C34 N6 121.5(5) . . ?
C34 C35 H35 120.9 . . ?
C34 C35 C36 118.2(5) . . ?
C36 C35 H35 120.9 . . ?
C35 C36 H36 119.7 . . ?
C37 C36 C35 120.5(5) . . ?
C37 C36 H36 119.7 . . ?
C36 C37 H37 120.8 . . ?
C36 C37 C38 118.4(5) . . ?
C38 C37 H37 120.8 . . ?
N6 C38 C37 122.0(5) . . ?
N6 C38 H38 119.0 . . ?
C37 C38 H38 119.0 . . ?
O3 Cl1 O4 109.5 . . ?
O3 Cl1 O6 109.5 . . ?
O5 Cl1 O3 109.5 . . ?
O5 Cl1 O4 109.4 . . ?
O5 Cl1 O6 109.6 . . ?
O6 Cl1 O4 109.3 . . ?
O3A Cl1A O4A 109.6(6) . . ?
O3A Cl1A O6A 109.2(6) . . ?
O5A Cl1A O3A 109.7(6) . . ?
O5A Cl1A O4A 109.6(6) . . ?
O5A Cl1A O6A 109.6(6) . . ?
O6A Cl1A O4A 109.0(6) . . ?
O3B Cl1B O4B 109.8(6) . . ?
O3B Cl1B O5B 109.4(6) . . ?
O3B Cl1B O6B 109.6(6) . . ?
O4B Cl1B O5B 109.4(6) . . ?
O4B Cl1B O6B 109.5(6) . . ?
O6B Cl1B O5B 109.0(6) . . ?
C40 O7 H7 109.5 . . ?
H39D C39 H39E 109.5 . . ?
H39D C39 H39F 109.5 . . ?
H39E C39 H39F 109.5 . . ?
H39A C39 H39B 109.5 . . ?
H39A C39 H39C 109.5 . . ?
H39B C39 H39C 109.5 . . ?
C40 C39 H39D 109.5 . . ?
C40 C39 H39E 109.5 . . ?
C40 C39 H39F 109.5 . . ?
C40A C39 H39A 109.5 . . ?
C40A C39 H39B 109.5 . . ?
C40A C39 H39C 109.5 . . ?
O7 C40 C39 134(7) . . ?
O7 C40 H40A 103.6 . . ?
O7 C40 H40B 103.6 . . ?
C39 C40 H40A 103.6 . . ?
C39 C40 H40B 103.6 . . ?
H40A C40 H40B 105.3 . . ?
C39 C40A H40C 109.0 . . ?
C39 C40A H40D 109.0 . . ?
H40C C40A H40D 107.8 . . ?
O7A C40A C39 113.1(9) . . ?
O7A C40A H40C 109.0 . . ?
O7A C40A H40D 109.0 . . ?
C40A O7A H7A 109.5 . . ?

loop_
_geom_bond_atom_site_label_1
_geom_bond_atom_site_label_2
_geom_bond_distance
_geom_bond_site_symmetry_2
_geom_bond_publ_flag
Co1 O1 1.904(3) . ?
Co1 O2 1.902(3) . ?
Co1 N1 1.859(4) . ?
Co1 N3 1.919(4) . ?
Co1 N4 1.862(4) . ?
Co1 N6 1.919(4) . ?
O1 C1 1.319(5) . ?
O2 C21 1.327(5) . ?
N1 N2 1.290(5) . ?
N1 C6 1.376(6) . ?
N2 C15 1.407(6) . ?
N3 C15 1.370(6) . ?
N3 C19 1.332(6) . ?
N4 N5 1.284(5) . ?
N4 C20 1.373(6) . ?
N5 C34 1.398(6) . ?
N6 C34 1.384(6) . ?
N6 C38 1.332(6) . ?
C1 C2 1.432(6) . ?
C1 C6 1.425(6) . ?
C2 C3 1.388(6) . ?
C2 C7 1.534(6) . ?
C3 H3 0.9500 . ?
C3 C4 1.439(7) . ?
C4 C5 1.362(7) . ?
C4 C11 1.549(6) . ?
C5 H5 0.9500 . ?
C5 C6 1.425(6) . ?
C7 C8 1.538(7) . ?
C7 C9 1.547(7) . ?
C7 C10 1.538(7) . ?
C8 H8A 0.9800 . ?
C8 H8B 0.9800 . ?
C8 H8C 0.9800 . ?
C9 H9A 0.9800 . ?
C9 H9B 0.9800 . ?
C9 H9C 0.9800 . ?
C10 H10A 0.9800 . ?
C10 H10B 0.9800 . ?
C10 H10C 0.9800 . ?
C11 C12 1.531(7) . ?
C11 C13 1.537(7) . ?
C11 C14 1.534(7) . ?
C12 H12A 0.9800 . ?
C12 H12B 0.9800 . ?
C12 H12C 0.9800 . ?
C13 H13A 0.9800 . ?
C13 H13B 0.9800 . ?
C13 H13C 0.9800 . ?
C14 H14A 0.9800 . ?
C14 H14B 0.9800 . ?
C14 H14C 0.9800 . ?
C15 C16 1.393(7) . ?
C16 H16 0.9500 . ?
C16 C17 1.395(7) . ?
C17 H17 0.9500 . ?
C17 C18 1.391(8) . ?
C18 H18 0.9500 . ?
C18 C19 1.397(7) . ?
C19 H19 0.9500 . ?
C20 C21 1.424(7) . ?
C20 C25 1.423(6) . ?
C21 C22 1.429(6) . ?
C22 C23 1.386(6) . ?
C22 C26 1.535(6) . ?
C23 H23 0.9500 . ?
C23 C24 1.428(7) . ?
C24 C25 1.367(7) . ?
C24 C30 1.550(6) . ?
C25 H25 0.9500 . ?
C26 C27 1.549(7) . ?
C26 C28 1.538(7) . ?
C26 C29 1.530(7) . ?
C27 H27A 0.9800 . ?
C27 H27B 0.9800 . ?
C27 H27C 0.9800 . ?
C28 H28A 0.9800 . ?
C28 H28B 0.9800 . ?
C28 H28C 0.9800 . ?
C29 H29A 0.9800 . ?
C29 H29B 0.9800 . ?
C29 H29C 0.9800 . ?
C30 C31 1.538(9) . ?
C30 C32 1.520(8) . ?
C30 C33 1.529(7) . ?
C31 H31A 0.9800 . ?
C31 H31B 0.9800 . ?
C31 H31C 0.9800 . ?
C32 H32A 0.9800 . ?
C32 H32B 0.9800 . ?
C32 H32C 0.9800 . ?
C33 H33A 0.9800 . ?
C33 H33B 0.9800 . ?
C33 H33C 0.9800 . ?
C34 C35 1.381(7) . ?
C35 H35 0.9500 . ?
C35 C36 1.392(8) . ?
C36 H36 0.9500 . ?
C36 C37 1.389(8) . ?
C37 H37 0.9500 . ?
C37 C38 1.395(7) . ?
C38 H38 0.9500 . ?
Cl1 O3 1.4423 . ?
Cl1 O4 1.4436 . ?
Cl1 O5 1.4411 . ?
Cl1 O6 1.4435 . ?
Cl1A O3A 1.443(14) . ?
Cl1A O4A 1.447(14) . ?
Cl1A O5A 1.439(15) . ?
Cl1A O6A 1.445(14) . ?
Cl1B O3B 1.418(14) . ?
Cl1B O4B 1.420(14) . ?
Cl1B O5B 1.426(15) . ?
Cl1B O6B 1.422(14) . ?
O7 H7 0.8400 . ?
O7 C40 1.432(16) . ?
C39 H39D 0.9800 . ?
C39 H39E 0.9800 . ?
C39 H39F 0.9800 . ?
C39 H39A 0.9800 . ?
C39 H39B 0.9800 . ?
C39 H39C 0.9800 . ?
C39 C40 1.500(15) . ?
C39 C40A 1.498(11) . ?
C40 H40A 0.9900 . ?
C40 H40B 0.9900 . ?
C40A H40C 0.9900 . ?
C40A H40D 0.9900 . ?
C40A O7A 1.431(12) . ?
O7A H7A 0.8400 . ?

loop_
_platon_squeeze_void_nr
_platon_squeeze_void_average_x
_platon_squeeze_void_average_y
_platon_squeeze_void_average_z
_platon_squeeze_void_volume
_platon_squeeze_void_count_electrons
_platon_squeeze_void_content
1 1.000 -0.181 0.250 309 86 ' '
2 1.000 0.181 0.750 309 86 ' '
3 0.500 0.319 0.250 309 86 ' '
4 0.500 0.681 0.750 309 86 ' '

loop_
_twin_individual_id
_twin_individual_mass_fraction_refined
1 0.6527(17)
2 0.3473(17)
